data_4060280
_journal_name_full Organometallics
_journal_paper_doi 10.1021/om048974d
_journal_year 2005
_chemical_formula_sum 'C14 H24 Cr N S2'
_chemical_formula_weight 322.46
_space_group_IT_number 29
_symmetry_cell_setting orthorhombic
_symmetry_space_group_name_Hall 'P 2c -2ac'
_symmetry_space_group_name_H-M 'P c a 21'
_cell_angle_alpha 90.00
_cell_angle_beta 90.00
_cell_angle_gamma 90.00
_cell_formula_units_Z 8
_cell_length_a 21.851(3)
_cell_length_b 12.4144(19)
_cell_length_c 11.4185(17)
_cell_measurement_temperature 223(2)
_cell_volume 3097.5(8)
_diffrn_ambient_temperature 223(2)
_exptl_crystal_density_diffrn 1.383
_cod_depositor_comments
;
The following automatic conversions were performed:
'_symmetry_cell_setting' value 'Orthorhombic' changed to 'orthorhombic'
according to '/home/saulius/struct/CIF-dictionaries/cif_core.dic'
dictionary named 'cif_core.dic' version 2.4.1 from 2010-06-29.

Automatic conversion script
Id: cif_fix_enum 1527 2010-12-29 10:47:43Z saulius 
;
_cod_database_code 4060280

loop_
_symmetry_equiv_pos_as_xyz
'x, y, z'
'-x, -y, z+1/2'
'x+1/2, -y, z'
'-x+1/2, y, z+1/2'

loop_
_atom_site_label
_atom_site_type_symbol
_atom_site_fract_x
_atom_site_fract_y
_atom_site_fract_z
_atom_site_U_iso_or_equiv
_atom_site_adp_type
_atom_site_occupancy
_atom_site_symmetry_multiplicity
_atom_site_calc_flag
_atom_site_refinement_flags
_atom_site_disorder_assembly
_atom_site_disorder_group
Cr1 Cr 0.56927(7) 0.47092(15) 0.29170(16) 0.0208(5) Uani 1 1 d . . .
Cr2 Cr 0.82580(7) 0.98060(13) 0.32118(16) 0.0163(5) Uani 1 1 d . . .
S1 S 0.47159(14) 0.4227(3) 0.2244(3) 0.0356(9) Uani 1 1 d . . .
S2 S 0.58651(18) 0.6337(3) 0.2002(3) 0.0445(10) Uani 1 1 d . . .
S3 S 0.73046(14) 0.9368(3) 0.4068(3) 0.0400(9) Uani 1 1 d . . .
S4 S 0.84083(18) 1.1553(3) 0.3881(4) 0.0468(11) Uani 1 1 d . . .
N1 N 0.5255(4) 0.5632(8) 0.4235(10) 0.030(2) Uani 1 1 d . . .
H1C H 0.5431 0.5447 0.4938 0.036 Uiso 1 1 calc R . .
N2 N 0.7761(4) 1.0466(8) 0.1839(10) 0.027(2) Uani 1 1 d . . .
H2C H 0.7895 1.0115 0.1178 0.032 Uiso 1 1 calc R . .
C1 C 0.4318(6) 0.5143(14) 0.3136(18) 0.056(5) Uani 1 1 d . . .
H1A H 0.4311 0.5848 0.2750 0.068 Uiso 1 1 calc R . .
H1B H 0.3893 0.4899 0.3219 0.068 Uiso 1 1 calc R . .
C2 C 0.4581(7) 0.5261(17) 0.4276(17) 0.068(5) Uani 1 1 d . . .
H2A H 0.4558 0.4570 0.4688 0.082 Uiso 1 1 calc R . .
H2B H 0.4342 0.5787 0.4723 0.082 Uiso 1 1 calc R . .
C3 C 0.5343(10) 0.6772(10) 0.4080(16) 0.072(6) Uani 1 1 d . . .
H3A H 0.4971 0.7077 0.3735 0.087 Uiso 1 1 calc R . .
H3B H 0.5398 0.7102 0.4853 0.087 Uiso 1 1 calc R . .
C4 C 0.5853(9) 0.7065(13) 0.3359(18) 0.076(6) Uani 1 1 d . . .
H4A H 0.6233 0.6925 0.3787 0.092 Uiso 1 1 calc R . .
H4B H 0.5834 0.7839 0.3193 0.092 Uiso 1 1 calc R . .
C5 C 0.5947(5) 0.3147(9) 0.3736(12) 0.022(2) Uani 1 1 d U . .
C6 C 0.6052(5) 0.3017(9) 0.2536(11) 0.025(2) Uani 1 1 d U . .
C7 C 0.6500(5) 0.3788(10) 0.2156(13) 0.030(2) Uani 1 1 d U . .
C8 C 0.6698(5) 0.4356(9) 0.3198(14) 0.032(2) Uani 1 1 d U . .
C9 C 0.6358(5) 0.3956(10) 0.4186(13) 0.030(3) Uani 1 1 d U . .
C10 C 0.5529(6) 0.2470(11) 0.4454(13) 0.040(4) Uani 1 1 d . . .
H10A H 0.5743 0.1827 0.4709 0.060 Uiso 1 1 calc R . .
H10B H 0.5176 0.2265 0.3988 0.060 Uiso 1 1 calc R . .
H10C H 0.5394 0.2875 0.5133 0.060 Uiso 1 1 calc R . .
C11 C 0.5716(6) 0.2215(10) 0.1773(13) 0.033(4) Uani 1 1 d . . .
H11A H 0.5951 0.1553 0.1726 0.049 Uiso 1 1 calc R . .
H11B H 0.5664 0.2513 0.0994 0.049 Uiso 1 1 calc R . .
H11C H 0.5318 0.2064 0.2111 0.049 Uiso 1 1 calc R . .
C12 C 0.6752(6) 0.3958(12) 0.0967(13) 0.041(4) Uani 1 1 d . . .
H12A H 0.7096 0.3477 0.0844 0.061 Uiso 1 1 calc R . .
H12B H 0.6888 0.4699 0.0888 0.061 Uiso 1 1 calc R . .
H12C H 0.6438 0.3809 0.0389 0.061 Uiso 1 1 calc R . .
C13 C 0.7207(6) 0.5153(12) 0.3193(18) 0.055(4) Uani 1 1 d . . .
H13A H 0.7591 0.4786 0.3341 0.083 Uiso 1 1 calc R . .
H13B H 0.7136 0.5687 0.3798 0.083 Uiso 1 1 calc R . .
H13C H 0.7224 0.5505 0.2436 0.083 Uiso 1 1 calc R . .
C14 C 0.6430(7) 0.4271(12) 0.5413(14) 0.046(4) Uani 1 1 d . . .
H14A H 0.6745 0.3833 0.5774 0.069 Uiso 1 1 calc R . .
H14B H 0.6046 0.4166 0.5823 0.069 Uiso 1 1 calc R . .
H14C H 0.6547 0.5024 0.5454 0.069 Uiso 1 1 calc R . .
C15 C 0.6892(7) 1.0316(14) 0.3246(18) 0.059(4) Uani 1 1 d U . .
H15A H 0.6451 1.0191 0.3329 0.071 Uiso 1 1 calc R . .
H15B H 0.6983 1.1048 0.3518 0.071 Uiso 1 1 calc R . .
C16 C 0.7089(7) 1.0180(15) 0.1950(17) 0.058(4) Uani 1 1 d U . .
H16A H 0.7022 0.9433 0.1700 0.070 Uiso 1 1 calc R . .
H16B H 0.6843 1.0652 0.1448 0.070 Uiso 1 1 calc R . .
C17 C 0.7947(8) 1.1644(12) 0.1672(15) 0.060(5) Uani 1 1 d . . .
H17A H 0.8355 1.1673 0.1317 0.071 Uiso 1 1 calc R . .
H17B H 0.7660 1.1992 0.1133 0.071 Uiso 1 1 calc R . .
C18 C 0.7955(8) 1.2247(12) 0.2796(16) 0.063(5) Uani 1 1 d . . .
H18A H 0.7536 1.2330 0.3084 0.076 Uiso 1 1 calc R . .
H18B H 0.8125 1.2968 0.2665 0.076 Uiso 1 1 calc R . .
C19 C 0.8591(5) 0.8186(9) 0.2473(10) 0.0216(18) Uani 1 1 d U . .
C20 C 0.8585(5) 0.8201(9) 0.3754(10) 0.0178(17) Uani 1 1 d U . .
C21 C 0.9018(5) 0.8911(9) 0.4152(11) 0.0203(18) Uani 1 1 d U . .
C22 C 0.9271(5) 0.9481(8) 0.3154(11) 0.0205(18) Uani 1 1 d U . .
C23 C 0.9006(5) 0.9039(8) 0.2161(11) 0.0199(18) Uani 1 1 d U . .
C24 C 0.8217(7) 0.7485(11) 0.1707(13) 0.041(4) Uani 1 1 d . . .
H24A H 0.8451 0.6850 0.1497 0.062 Uiso 1 1 calc R . .
H24B H 0.8107 0.7877 0.1003 0.062 Uiso 1 1 calc R . .
H24C H 0.7849 0.7270 0.2120 0.062 Uiso 1 1 calc R . .
C25 C 0.8239(6) 0.7368(11) 0.4468(14) 0.040(4) Uani 1 1 d . . .
H25A H 0.8492 0.6733 0.4570 0.060 Uiso 1 1 calc R . .
H25B H 0.7865 0.7171 0.4061 0.060 Uiso 1 1 calc R . .
H25C H 0.8137 0.7667 0.5229 0.060 Uiso 1 1 calc R . .
C26 C 0.9182(6) 0.9121(11) 0.5416(12) 0.033(3) Uani 1 1 d . . .
H26A H 0.9520 0.8659 0.5642 0.050 Uiso 1 1 calc R . .
H26B H 0.8831 0.8970 0.5909 0.050 Uiso 1 1 calc R . .
H26C H 0.9300 0.9869 0.5509 0.050 Uiso 1 1 calc R . .
C27 C 0.9771(5) 1.0302(11) 0.3217(16) 0.041(4) Uani 1 1 d . . .
H27A H 1.0165 0.9944 0.3183 0.062 Uiso 1 1 calc R . .
H27B H 0.9738 1.0699 0.3946 0.062 Uiso 1 1 calc R . .
H27C H 0.9734 1.0797 0.2563 0.062 Uiso 1 1 calc R . .
C28 C 0.9172(6) 0.9357(11) 0.0895(11) 0.031(3) Uani 1 1 d . . .
H28A H 0.9509 0.8913 0.0623 0.046 Uiso 1 1 calc R . .
H28B H 0.9293 1.0109 0.0874 0.046 Uiso 1 1 calc R . .
H28C H 0.8820 0.9250 0.0391 0.046 Uiso 1 1 calc R . .

loop_
_atom_site_aniso_label
_atom_site_aniso_U_11
_atom_site_aniso_U_22
_atom_site_aniso_U_33
_atom_site_aniso_U_23
_atom_site_aniso_U_13
_atom_site_aniso_U_12
Cr1 0.0110(9) 0.0278(10) 0.0234(12) -0.0012(9) 0.0015(8) 0.0026(8)
Cr2 0.0061(8) 0.0282(10) 0.0145(10) -0.0004(9) -0.0026(8) 0.0031(7)
S1 0.0219(16) 0.046(2) 0.039(2) -0.0073(17) -0.0047(16) 0.0059(14)
S2 0.059(2) 0.0327(19) 0.042(2) 0.0095(16) 0.008(2) -0.0025(18)
S3 0.0224(17) 0.056(2) 0.042(2) 0.0134(18) 0.0074(17) 0.0080(16)
S4 0.050(2) 0.0304(19) 0.060(3) -0.0123(18) -0.027(2) 0.0113(17)
N1 0.031(6) 0.034(6) 0.026(6) -0.005(5) 0.000(5) 0.009(5)
N2 0.013(5) 0.032(6) 0.036(7) -0.011(5) 0.005(5) 0.006(4)
C1 0.029(8) 0.086(12) 0.054(12) -0.014(10) 0.001(10) 0.000(7)
C2 0.027(8) 0.125(17) 0.053(12) 0.012(11) 0.002(9) 0.016(9)
C3 0.149(18) 0.012(8) 0.056(11) -0.015(7) 0.012(13) -0.003(9)
C4 0.087(13) 0.045(10) 0.096(16) -0.055(11) 0.023(12) -0.019(9)
C5 0.008(4) 0.016(5) 0.042(5) 0.006(4) -0.004(4) 0.002(4)
C6 0.017(5) 0.021(5) 0.037(6) -0.009(4) 0.001(5) 0.003(4)
C7 0.023(5) 0.023(5) 0.044(6) 0.002(5) 0.005(5) 0.002(4)
C8 0.019(5) 0.028(5) 0.050(6) 0.005(5) -0.003(5) 0.002(4)
C9 0.019(5) 0.023(5) 0.047(6) 0.006(5) -0.011(5) 0.003(4)
C10 0.042(8) 0.036(8) 0.043(9) 0.010(7) -0.015(7) 0.010(7)
C11 0.026(7) 0.020(7) 0.053(10) -0.019(6) -0.008(6) 0.004(5)
C12 0.027(7) 0.048(9) 0.048(10) -0.008(7) 0.021(7) -0.002(6)
C13 0.039(8) 0.057(9) 0.069(12) -0.001(9) 0.008(10) -0.028(7)
C14 0.040(9) 0.044(9) 0.056(10) -0.015(7) -0.022(8) 0.019(7)
C15 0.032(6) 0.084(8) 0.063(9) 0.020(8) 0.008(7) 0.007(6)
C16 0.028(7) 0.091(9) 0.056(9) 0.019(7) -0.003(7) -0.005(6)
C17 0.075(12) 0.038(9) 0.065(12) 0.008(8) 0.009(10) 0.008(8)
C18 0.082(12) 0.037(9) 0.072(12) -0.001(8) -0.038(11) 0.017(8)
C19 0.021(3) 0.020(3) 0.025(4) 0.000(3) -0.001(3) 0.005(3)
C20 0.017(3) 0.017(3) 0.019(4) 0.005(3) -0.004(3) -0.004(3)
C21 0.017(3) 0.021(3) 0.023(4) 0.005(3) -0.001(3) 0.002(3)
C22 0.019(3) 0.018(3) 0.024(4) 0.000(3) -0.003(3) 0.004(3)
C23 0.019(3) 0.018(3) 0.022(4) -0.001(3) -0.001(3) 0.004(3)
C24 0.058(9) 0.024(7) 0.042(9) -0.020(6) -0.011(7) -0.017(7)
C25 0.034(8) 0.037(8) 0.048(10) 0.005(7) 0.002(7) 0.007(6)
C26 0.021(7) 0.051(9) 0.028(8) -0.005(6) -0.006(6) 0.017(6)
C27 0.012(6) 0.059(9) 0.054(10) -0.008(8) 0.005(7) -0.012(5)
C28 0.022(7) 0.043(8) 0.026(8) 0.010(6) 0.003(6) 0.010(6)

loop_
_geom_bond_atom_site_label_1
_geom_bond_atom_site_label_2
_geom_bond_distance
_geom_bond_site_symmetry_2
_geom_bond_publ_flag
Cr1 N1 2.119(10) . ?
Cr1 C5 2.224(11) . ?
Cr1 C9 2.256(12) . ?
Cr1 C8 2.264(11) . ?
Cr1 C7 2.275(12) . ?
Cr1 C6 2.284(11) . ?
Cr1 S2 2.306(4) . ?
Cr1 S1 2.346(4) . ?
Cr2 N2 2.076(11) . ?
Cr2 C20 2.205(11) . ?
Cr2 C23 2.239(11) . ?
Cr2 C22 2.252(10) . ?
Cr2 C21 2.267(11) . ?
Cr2 C19 2.299(11) . ?
Cr2 S4 2.323(4) . ?
Cr2 S3 2.364(4) . ?
S1 C1 1.758(17) . ?
S2 C4 1.794(16) . ?
S3 C15 1.755(17) . ?
S4 C18 1.805(15) . ?
N1 C3 1.439(17) . ?
N1 C2 1.543(19) . ?
N2 C16 1.516(17) . ?
N2 C17 1.530(18) . ?
C1 C2 1.43(3) . ?
C3 C4 1.43(2) . ?
C5 C6 1.399(18) . ?
C5 C9 1.441(17) . ?
C5 C10 1.488(18) . ?
C6 C7 1.435(17) . ?
C6 C11 1.513(16) . ?
C7 C8 1.45(2) . ?
C7 C12 1.48(2) . ?
C8 C9 1.44(2) . ?
C8 C13 1.487(17) . ?
C9 C14 1.46(2) . ?
C15 C16 1.55(3) . ?
C17 C18 1.49(2) . ?
C19 C23 1.439(16) . ?
C19 C20 1.463(16) . ?
C19 C24 1.479(17) . ?
C20 C21 1.370(16) . ?
C20 C25 1.519(18) . ?
C21 C22 1.451(16) . ?
C21 C26 1.510(18) . ?
C22 C23 1.387(17) . ?
C22 C27 1.496(16) . ?
C23 C28 1.543(18) . ?
